data_5000003
loop_
_publ_author_name
'Verbist, J. J.'
'Lehmann, M. S.'
'Koetzle, T. F.'
'Hamilton, W. C.'

_publ_section_title
;
 Precision neutron diffraction structure determination of protein and
 nucleic acid components. VI. The crystal and molecular structure of the
 amino acid L-asparagine monohydrate
;
_journal_issue 10
_journal_name_full 'Acta Crystallographica Section B'
_journal_page_first 3006
_journal_page_last 3013
_journal_paper_doi 10.1107/S0567740872007368
_journal_volume 28
_journal_year 1972
_chemical_formula_sum 'C4 H10 N2 O4'
_space_group_IT_number 19
_symmetry_cell_setting orthorhombic
_symmetry_Int_Tables_number 19
_symmetry_space_group_name_Hall 'P 2ac 2ab'
_symmetry_space_group_name_H-M 'P 21 21 21'
_cell_angle_alpha 90
_cell_angle_beta 90
_cell_angle_gamma 90
_cell_formula_units_Z 4
_cell_length_a 5.593(5)
_cell_length_b 9.827(10)
_cell_length_c 11.808(11)
_cod_database_code 5000003

loop_
_symmetry_equiv_pos_site_id
_symmetry_equiv_pos_as_xyz
1 x,y,z
2 1/2+x,1/2-y,-z
3 -x,1/2+y,1/2-z
4 1/2-x,-y,1/2+z

loop_
_atom_site_label
_atom_site_type_symbol
_atom_site_fract_x
_atom_site_fract_y
_atom_site_fract_z
C1 C -0.12464 -0.05761 0.03565
C2 C -0.30746 -0.02779 0.12969
C3 C -0.20917 0.05669 0.22714
C4 C 0.01639 -0.00207 0.27919
H1 H 0.18750 0.17421 0.07322
H2 H -0.34394 0.06827 0.29325
H3 H 0.35037 0.30200 0.06242
H4 H -0.31349 -0.20295 0.23280
H5 H -0.44533 -0.22465 0.10559
H6 H -0.58270 -0.13703 0.20737
H7 H 0.25300 0.02680 0.40911
H8 H 0.02581 0.14962 0.39715
H9 H -0.45189 0.03151 0.09010
H10 H -0.16955 0.15909 0.19777
N1 N -0.41654 -0.15658 0.17162
N2 N 0.10503 0.06418 0.36819
O1 O -0.00548 0.04283 0.00066
O2 O -0.11881 -0.17472 -0.00397
O3 O 0.11071 -0.10563 0.23908
O4 O 0.30224 0.23018 0.11214

loop_
_atom_type_symbol
_atom_type_radius_bond
C 0.68
H 0.20
N 0.68
O 0.68
